data_1535456
loop_
_publ_author_name
'Mizota, T.'
'Kato, T.'
'Harada, K.'

_publ_section_title
;
 The crystal structure of masutomilite, Mn analogue of zinnwaldite
;
_journal_name_full 'Mineralogical Journal (Japan)'
_journal_page_first 13
_journal_page_last 21
_journal_volume 13
_journal_year 1986
_chemical_formula_sum 'Al3.28 F3.16 Fe0.24 H1.08 K2 Li2.54 Mn O20.84 Si6.68'
_chemical_name_systematic
;
K2 (Li2.54 Mn Al1.96 Fe0.24) (Si6.68 Al1.32 O20) (F3.16 O0.84 H1.08)
;
_space_group_IT_number 5
_symmetry_space_group_name_Hall 'C 2y'
_symmetry_space_group_name_H-M 'C 1 2 1'
_cell_angle_alpha 90
_cell_angle_beta 100.83
_cell_angle_gamma 90
_cell_formula_units_Z 1
_cell_length_a 5.262
_cell_length_b 9.102
_cell_length_c 10.094
_cell_volume 474.839
_citation_journal_id_ASTM MJTOAS
_cod_data_source_file Mizota_MJTOAS_1986_636.cif
_cod_data_source_block H1.08Al3.28F3.16Fe0.24K2Li2.54Mn1O20.84Si6.68
_cod_original_cell_volume 474.8387
_cod_original_formula_sum 'H1.08 Al3.28 F3.16 Fe0.24 K2 Li2.54 Mn1 O20.84 Si6.68'
_cod_database_code 1535456

loop_
_symmetry_equiv_pos_as_xyz
x,y,z
-x,y,-z
x+1/2,y+1/2,z
-x+1/2,y+1/2,-z

loop_
_atom_site_label
_atom_site_type_symbol
_atom_site_fract_x
_atom_site_fract_y
_atom_site_fract_z
_atom_site_occupancy
_atom_site_U_iso_or_equiv
O1 O-2 0.0396 -0.0034 0.1727 1 0.0
Mn2 Mn+2 0.5 0.1587 0.5 0.25 0.0
Al2 Al+3 0.0751 0.166 0.2282 0.11 0.0
O3 O-2 0.8214 0.2573 0.1611 1 0.0
Fe2 Fe+3 0 0.319 0.5 0.02 0.0
Mn1 Mn+2 0 -0.0081 0.5 0.25 0.0
Si2 Si+4 0.5852 0.3297 0.2287 0.78 0.0
O5 O-2 0.6586 0.3219 0.3923 1 0.0
Li2 Li+1 0.5 0.1587 0.5 0.635 0.0
Al3 Al+3 0.5852 0.3297 0.2287 0.22 0.0
Fe3 Fe+2 0.5 0.1587 0.5 0.05 0.0
O6 O-2 0.1088 0.4677 0.3984 0.21 0.0
K1 K+1 0 0.5 0 1 0.0
Fe1 Fe+2 0 -0.0081 0.5 0.05 0.0
Al1 Al+3 0 0.319 0.5 0.98 0.0
F1 F-1 0.1088 0.4677 0.3984 0.79 0.0
O2 O-2 0.3183 0.2346 0.1716 1 0.0
O4 O-2 0.1148 0.1699 0.3919 1 0.0
Li1 Li+1 0 -0.0081 0.5 0.635 0.0
Si1 Si+4 0.0751 0.166 0.2282 0.89 0.0
